data_2002803
loop_
_publ_author_name
'Rettich, R'
'Mueller-Buschbaum, Hk'

_publ_section_title
;
Ein Beitrag ueber die Verbindung Ca Be Nd2 O5 und Phasen der
Zusammensetzung M(1-x) M'(x) Be Ln2 O5 (M=Ca, Ba; M'=Sr;
x=0.5)
;
_journal_name_full
;
Zeitschrift fuer Anorganische und Allgemeine Chemie
;
_journal_page_first 562
_journal_page_last 566
_journal_paper_doi 10.1002/zaac.19956210412
_journal_volume 621
_journal_year 1995
_chemical_formula_structural 'Ca (Be Nd2 O5)'
_chemical_formula_sum 'Be Ca Nd2 O5'
_chemical_name_systematic 'Calcium dineodymoberyllate'
_space_group_IT_number 62
_symmetry_cell_setting orthorhombic
_symmetry_Int_Tables_number 62
_symmetry_space_group_name_Hall '-P 2ac 2n'
_symmetry_space_group_name_H-M 'P n m a'
_cell_angle_alpha 90
_cell_angle_beta 90
_cell_angle_gamma 90
_cell_formula_units_Z 4
_cell_length_a 9.4483
_cell_length_b 7.1548
_cell_length_c 6.4834
_cell_volume 438.3
_refine_ls_R_factor_all 0.062
_cod_database_code 2002803

loop_
_symmetry_equiv_pos_as_xyz
x,y,z
1/2+x,1/2-y,1/2-z
-x,1/2+y,-z
1/2-x,-y,1/2+z
-x,-y,-z
1/2-x,1/2+y,1/2+z
x,1/2-y,z
1/2+x,y,1/2-z

loop_
_atom_site_label
_atom_site_type_symbol
_atom_site_symmetry_multiplicity
_atom_site_Wyckoff_symbol
_atom_site_fract_x
_atom_site_fract_y
_atom_site_fract_z
_atom_site_occupancy
_atom_site_attached_hydrogens
_atom_site_calc_flag
Nd1 Nd3+ 4 c 0.9757(1) 0.25 0.5976(1) 1. 0 d
Nd2 Nd3+ 8 d 0.8275(1) 0.0236(1) 0.0769(1) 0.5 0 d
Ca1 Ca2+ 8 d 0.8275(1) 0.0236(1) 0.0769(1) 0.5 0 d
Be1 Be2+ 4 c 0.1018(7) 0.25 0.1951(7) 1. 0 d
O1 O2- 8 d 0.429(1) 0.943(1) 0.810(1) 1. 0 d
O2 O2- 4 c 0.227(1) 0.25 0.669(1) 1. 0 d
O3 O2- 4 c 0.276(1) 0.25 0.140(1) 1. 0 d
O4 O2- 4 c 0.511(1) 0.25 0.521(1) 1. 0 d

loop_
_atom_type_symbol
_atom_type_oxidation_number
Nd3+ 3.000
Ca2+ 2.000
Be2+ 2.000
O2- -2.000
